data_7046701
loop_
_publ_author_name
'Sengupta, Gargi'
'Pandey, Pragati'
'De, Subhabrata'
'Ramapanicker, Ramesh'
'Bera, Jitendra K.'

_publ_section_title
;
 A bromo-capped diruthenium(i,i) N-heterocyclic carbene compound for in
 situ bromine generation with NBS: catalytic olefin aziridination
 reactions.
;
_journal_issue 34
_journal_name_full 'Dalton transactions (Cambridge, England : 2003)'
_journal_page_first 11917
_journal_page_last 11924
_journal_paper_doi 10.1039/c8dt01851k
_journal_volume 47
_journal_year 2018
_chemical_formula_moiety 'C36 H36 I2 N8 O4 Ru2'
_chemical_formula_sum 'C36 H36 I2 N8 O4 Ru2'
_chemical_formula_weight 1100.67
_chemical_properties_physical Air-sensitive,Moisture-sensitive
_space_group_crystal_system trigonal
_space_group_IT_number 165
_space_group_name_Hall '-P 3 2"c'
_space_group_name_H-M_alt 'P -3 c 1'
_symmetry_space_group_name_Hall '-P 3 2"c'
_symmetry_space_group_name_H-M 'P -3 c 1'
_atom_sites_solution_hydrogens geom
_atom_sites_solution_primary dual
_audit_creation_date 2018-04-12
_audit_creation_method
;
Olex2 1.2-beta
(compiled 2017.03.28 svn.r3405 for OlexSys, GUI svn.r5335)
;
_audit_update_record
;
2018-05-07 deposited with the CCDC.
2018-06-18 downloaded from the CCDC.
;
_cell_angle_alpha 90
_cell_angle_beta 90
_cell_angle_gamma 120
_cell_formula_units_Z 6
_cell_length_a 21.118(2)
_cell_length_b 21.118(2)
_cell_length_c 17.870(3)
_cell_measurement_reflns_used 5941
_cell_measurement_temperature 100(2)
_cell_measurement_theta_max 22.90
_cell_measurement_theta_min 2.23
_cell_volume 6901.8(15)
_computing_cell_refinement 'Bruker SAINT'
_computing_data_collection 'Bruker APEX2'
_computing_data_reduction 'Bruker SAINT'
_computing_molecular_graphics 'Olex2 (Dolomanov et al., 2009)'
_computing_publication_material 'Olex2 (Dolomanov et al., 2009)'
_computing_structure_refinement 'ShelXL (Sheldrick, 2015)'
_computing_structure_solution 'ShelXT (Sheldrick, 2015)'
_diffrn_ambient_temperature 100.15
_diffrn_measured_fraction_theta_full 1.000
_diffrn_measured_fraction_theta_max 1.000
_diffrn_measurement_device_type 'Bruker APEX-II CCD'
_diffrn_measurement_method '\f and \w scans'
_diffrn_radiation_type MoK\a
_diffrn_radiation_wavelength 0.71073
_diffrn_reflns_av_R_equivalents 0.2467
_diffrn_reflns_av_unetI/netI 0.0872
_diffrn_reflns_Laue_measured_fraction_full 1.000
_diffrn_reflns_Laue_measured_fraction_max 1.000
_diffrn_reflns_limit_h_max 25
_diffrn_reflns_limit_h_min -25
_diffrn_reflns_limit_k_max 25
_diffrn_reflns_limit_k_min -25
_diffrn_reflns_limit_l_max 21
_diffrn_reflns_limit_l_min -21
_diffrn_reflns_number 57918
_diffrn_reflns_point_group_measured_fraction_full 1.000
_diffrn_reflns_point_group_measured_fraction_max 1.000
_diffrn_reflns_theta_full 24.994
_diffrn_reflns_theta_max 24.994
_diffrn_reflns_theta_min 2.227
_diffrn_source 'fine-focus sealed tube'
_exptl_absorpt_coefficient_mu 2.040
_exptl_absorpt_correction_type empirical
_exptl_crystal_colour Purple
_exptl_crystal_density_diffrn 1.589
_exptl_crystal_description needle
_exptl_crystal_F_000 3204
_exptl_crystal_recrystallization_method 'Re-crystallisation from solvent: Acetonitrile'
_exptl_crystal_size_max 0.23
_exptl_crystal_size_mid 0.22
_exptl_crystal_size_min 0.21
_exptl_transmission_factor_max 0.7457
_exptl_transmission_factor_min 0.6499
_refine_diff_density_max 1.124
_refine_diff_density_min -0.893
_refine_diff_density_rms 0.153
_refine_ls_extinction_method none
_refine_ls_goodness_of_fit_ref 1.027
_refine_ls_hydrogen_treatment constr
_refine_ls_matrix_type full
_refine_ls_number_parameters 239
_refine_ls_number_reflns 4063
_refine_ls_number_restraints 0
_refine_ls_restrained_S_all 1.027
_refine_ls_R_factor_all 0.1292
_refine_ls_R_factor_gt 0.0720
_refine_ls_shift/su_max 0.000
_refine_ls_shift/su_mean 0.000
_refine_ls_structure_factor_coef Fsqd
_refine_ls_weighting_details 'w=1/[\s^2^(Fo^2^)+(0.0911P)^2^] where P=(Fo^2^+2Fc^2^)/3'
_refine_ls_weighting_scheme calc
_refine_ls_wR_factor_gt 0.1506
_refine_ls_wR_factor_ref 0.1733
_reflns_Friedel_coverage 0.000
_reflns_number_gt 2358
_reflns_number_total 4063
_reflns_threshold_expression 'I > 2\s(I)'
_cod_data_source_file c8dt01851k2.cif
_cod_data_source_block 2
_cod_depositor_comments 'Adding full bibliography for 7046701.cif.'
_cod_original_cell_volume 6901.7(18)
_cod_database_code 7046701
_shelx_shelxl_version_number 2017/1
_shelx_space_group_comment
;
The symmetry employed for this shelxl refinement is uniquely defined
by the following loop, which should always be used as a source of
symmetry information in preference to the above space-group names.
They are only intended as comments.
;
_shelx_estimated_absorpt_t_max 0.674
_shelx_estimated_absorpt_t_min 0.651
_exptl_absorpt_special_details SADABS
_olex2_refinement_description
;
1. Fixed Uiso
 At 1.2 times of:
  All C(H) groups
 At 1.5 times of:
  All C(H,H,H) groups
2.a Ternary CH refined with riding coordinates:
 C14(H14)
2.b Aromatic/amide H refined with riding coordinates:
 C1(H1), C3(H3), C5(H5), C6(H6), C9(H9)
2.c Idealised Me refined as rotating group:
 C16(H16A,H16B,H16C), C15(H15A,H15B,H15C), C12(H12A,H12B,H12C), C13(H13A,H13B,
 H13C)
;
_olex2_submission_special_instructions 'No special instructions were received'

loop_
_space_group_symop_operation_xyz
'x, y, z'
'-y, x-y, z'
'-x+y, -x, z'
'x-y, -y, -z+1/2'
'-x, -x+y, -z+1/2'
'y, x, -z+1/2'
'-x, -y, -z'
'y, -x+y, -z'
'x-y, x, -z'
'-x+y, y, z-1/2'
'x, x-y, z-1/2'
'-y, -x, z-1/2'

loop_
_atom_site_label
_atom_site_type_symbol
_atom_site_fract_x
_atom_site_fract_y
_atom_site_fract_z
_atom_site_U_iso_or_equiv
_atom_site_adp_type
_atom_site_occupancy
_atom_site_site_symmetry_order
_atom_site_calc_flag
_atom_site_refinement_flags_posn
Ru1 Ru 0.38772(4) 0.04999(4) 0.18902(5) 0.0401(3) Uani 1 1 d .
I1 I 0.43823(5) 0.14213(4) 0.06710(4) 0.0639(3) Uani 1 1 d .
N1 N 0.2715(5) -0.0793(4) 0.0824(5) 0.051(2) Uani 1 1 d .
N2 N 0.3815(4) -0.0594(4) 0.0851(4) 0.043(2) Uani 1 1 d .
C1 C 0.2769(6) -0.1280(6) 0.0323(6) 0.055(3) Uani 1 1 d .
H1 H 0.238621 -0.163423 0.001861 0.066 Uiso 1 1 calc R
C3 C 0.3447(7) -0.1157(6) 0.0351(6) 0.061(3) Uani 1 1 d .
H3 H 0.364202 -0.140721 0.007979 0.074 Uiso 1 1 calc R
C2 C 0.3365(6) -0.0361(5) 0.1163(5) 0.045(3) Uani 1 1 d .
N3 N 0.4719(4) 0.0236(4) 0.1609(4) 0.0311(18) Uani 1 1 d .
C11 C 0.5437(5) 0.0574(5) 0.1842(5) 0.038(2) Uani 1 1 d .
C4 C 0.4548(6) -0.0263(5) 0.1093(6) 0.045(3) Uani 1 1 d .
C5 C 0.5033(6) -0.0456(6) 0.0787(5) 0.053(3) Uani 1 1 d .
H5 H 0.487405 -0.081932 0.040843 0.063 Uiso 1 1 calc R
C14 C 0.2053(6) -0.0750(6) 0.0978(6) 0.061(3) Uani 1 1 d .
H14 H 0.213062 -0.046248 0.144756 0.073 Uiso 1 1 calc R
C16 C 0.1390(7) -0.1513(7) 0.1082(7) 0.088(4) Uani 1 1 d .
H16A H 0.134354 -0.181720 0.064783 0.132 Uiso 1 1 calc GR
H16B H 0.094768 -0.147632 0.112994 0.132 Uiso 1 1 calc GR
H16C H 0.145477 -0.173616 0.153561 0.132 Uiso 1 1 calc GR
C15 C 0.1943(7) -0.0341(8) 0.0322(7) 0.105(6) Uani 1 1 d .
H15A H 0.238884 0.013247 0.025067 0.158 Uiso 1 1 calc GR
H15B H 0.153313 -0.026247 0.043380 0.158 Uiso 1 1 calc GR
H15C H 0.183741 -0.063250 -0.013561 0.158 Uiso 1 1 calc GR
N4 N 0.5604(4) 0.1106(4) 0.2375(4) 0.046(2) Uani 1 1 d .
C6 C 0.5728(6) -0.0126(6) 0.1030(6) 0.056(3) Uani 1 1 d .
H6 H 0.606070 -0.025829 0.082538 0.067 Uiso 1 1 calc R
C9 C 0.6797(6) 0.1286(6) 0.2386(7) 0.058(3) Uani 1 1 d .
H9 H 0.727704 0.155435 0.258614 0.069 Uiso 1 1 calc R
C7 C 0.5959(6) 0.0409(5) 0.1582(5) 0.045(3) Uani 1 1 d .
C8 C 0.6669(5) 0.0778(6) 0.1884(6) 0.051(3) Uani 1 1 d .
C10 C 0.6268(5) 0.1462(5) 0.2648(6) 0.046(3) Uani 1 1 d .
C12 C 0.7237(6) 0.0593(7) 0.1616(7) 0.070(4) Uani 1 1 d .
H12A H 0.770824 0.092382 0.185156 0.105 Uiso 1 1 calc GR
H12B H 0.728565 0.064867 0.107101 0.105 Uiso 1 1 calc GR
H12C H 0.708505 0.008707 0.175121 0.105 Uiso 1 1 calc GR
C13 C 0.6467(6) 0.2041(5) 0.3221(6) 0.058(3) Uani 1 1 d .
H13A H 0.673022 0.252212 0.298143 0.086 Uiso 1 1 calc GR
H13B H 0.677986 0.200158 0.360116 0.086 Uiso 1 1 calc GR
H13C H 0.602153 0.198058 0.345789 0.086 Uiso 1 1 calc GR
O1 O 0.2656(4) 0.0822(4) 0.2100(4) 0.066(2) Uani 1 1 d .
C17 C 0.3121(7) 0.0674(5) 0.2043(6) 0.058(3) Uani 1 1 d .
O2 O 0.4713(4) 0.1791(4) 0.2948(4) 0.056(2) Uani 1 1 d .
C18 C 0.4429(6) 0.1272(6) 0.2547(6) 0.048(3) Uani 1 1 d .

loop_
_atom_site_aniso_label
_atom_site_aniso_U_11
_atom_site_aniso_U_22
_atom_site_aniso_U_33
_atom_site_aniso_U_23
_atom_site_aniso_U_13
_atom_site_aniso_U_12
Ru1 0.0412(5) 0.0267(5) 0.0498(5) 0.0022(4) -0.0036(4) 0.0150(4)
I1 0.0905(7) 0.0510(5) 0.0598(5) 0.0171(4) 0.0013(4) 0.0426(5)
N1 0.050(6) 0.040(5) 0.058(6) 0.003(5) -0.008(5) 0.018(5)
N2 0.047(5) 0.032(5) 0.042(5) -0.012(4) -0.015(4) 0.014(4)
C1 0.065(8) 0.044(7) 0.055(7) -0.013(6) -0.007(6) 0.026(6)
C3 0.075(9) 0.044(7) 0.064(8) -0.003(6) -0.006(7) 0.030(7)
C2 0.043(6) 0.049(6) 0.035(6) 0.008(5) -0.013(5) 0.018(6)
N3 0.030(4) 0.027(4) 0.034(4) 0.001(4) -0.003(3) 0.012(4)
C11 0.040(6) 0.035(6) 0.041(6) 0.007(5) 0.002(5) 0.020(5)
C4 0.054(7) 0.039(6) 0.043(6) 0.009(5) -0.006(5) 0.023(6)
C5 0.060(8) 0.056(7) 0.043(6) -0.007(5) 0.000(6) 0.029(6)
C14 0.055(8) 0.048(7) 0.073(8) 0.004(6) -0.006(6) 0.020(6)
C16 0.075(10) 0.075(9) 0.083(9) -0.013(8) -0.021(8) 0.014(8)
C15 0.089(11) 0.146(14) 0.102(11) 0.069(10) 0.015(9) 0.074(11)
N4 0.037(5) 0.030(5) 0.061(5) 0.013(4) 0.010(4) 0.009(4)
C6 0.047(7) 0.073(8) 0.051(7) 0.010(6) 0.005(6) 0.034(7)
C9 0.032(6) 0.048(7) 0.083(9) 0.017(7) 0.001(6) 0.013(6)
C7 0.053(7) 0.039(6) 0.039(6) 0.000(5) -0.001(5) 0.019(6)
C8 0.038(7) 0.051(7) 0.055(7) 0.004(6) 0.011(5) 0.014(6)
C10 0.029(6) 0.031(6) 0.065(7) 0.009(5) -0.004(5) 0.005(5)
C12 0.035(6) 0.076(9) 0.091(9) 0.012(7) -0.009(6) 0.022(6)
C13 0.042(6) 0.031(6) 0.083(8) -0.018(6) -0.016(6) 0.005(5)
O1 0.059(5) 0.058(5) 0.094(6) -0.009(4) -0.013(5) 0.039(5)
C17 0.074(9) 0.025(6) 0.066(8) 0.003(5) -0.019(7) 0.017(6)
O2 0.050(5) 0.033(4) 0.080(5) -0.005(4) -0.012(4) 0.016(4)
C18 0.045(7) 0.040(7) 0.064(7) 0.012(6) 0.005(6) 0.026(6)

loop_
_atom_type_symbol
_atom_type_description
_atom_type_scat_dispersion_real
_atom_type_scat_dispersion_imag
_atom_type_scat_source
C C 0.0033 0.0016 'International Tables Vol C Tables 4.2.6.8 and 6.1.1.4'
H H 0.0000 0.0000 'International Tables Vol C Tables 4.2.6.8 and 6.1.1.4'
N N 0.0061 0.0033 'International Tables Vol C Tables 4.2.6.8 and 6.1.1.4'
O O 0.0106 0.0060 'International Tables Vol C Tables 4.2.6.8 and 6.1.1.4'
Ru Ru -1.2594 0.8363 'International Tables Vol C Tables 4.2.6.8 and 6.1.1.4'
I I -0.4742 1.8119 'International Tables Vol C Tables 4.2.6.8 and 6.1.1.4'

loop_
_geom_angle_atom_site_label_1
_geom_angle_atom_site_label_2
_geom_angle_atom_site_label_3
_geom_angle
_geom_angle_site_symmetry_3
I1 Ru1 Ru1 177.00(4) 4
C2 Ru1 Ru1 89.5(3) 4
C2 Ru1 I1 88.4(3) .
C2 Ru1 N3 76.2(3) .
N3 Ru1 Ru1 91.96(17) 4
N3 Ru1 I1 85.46(18) .
C17 Ru1 Ru1 89.9(3) 4
C17 Ru1 I1 92.6(3) .
C17 Ru1 C2 98.4(4) .
C17 Ru1 N3 174.3(4) .
C17 Ru1 C18 87.6(4) .
C18 Ru1 Ru1 90.3(3) 4
C18 Ru1 I1 91.6(3) .
C18 Ru1 C2 174.0(4) .
C18 Ru1 N3 97.8(4) .
C1 N1 C14 126.2(9) .
C2 N1 C1 110.6(9) .
C2 N1 C14 123.3(9) .
C3 N2 C2 112.2(9) .
C3 N2 C4 129.2(10) .
C2 N2 C4 118.6(8) .
C3 C1 N1 107.8(10) .
C1 C3 N2 106.5(10) .
N1 C2 Ru1 142.1(8) .
N1 C2 N2 103.0(8) .
N2 C2 Ru1 114.8(7) .
C11 N3 Ru1 128.8(6) .
C4 N3 Ru1 116.0(6) .
C4 N3 C11 114.8(8) .
N3 C11 C7 125.0(9) .
N4 C11 N3 113.5(8) .
N4 C11 C7 121.5(9) .
N3 C4 N2 114.0(9) .
N3 C4 C5 124.5(10) .
C5 C4 N2 121.4(9) .
C6 C5 C4 119.7(10) .
N1 C14 C16 110.7(9) .
N1 C14 C15 107.9(9) .
C16 C14 C15 111.6(10) .
C10 N4 C11 119.4(9) .
C5 C6 C7 120.0(10) .
C8 C9 C10 124.7(10) .
C11 C7 C8 119.4(9) .
C6 C7 C11 116.1(10) .
C6 C7 C8 124.5(10) .
C9 C8 C7 116.1(10) .
C9 C8 C12 124.0(10) .
C7 C8 C12 119.9(10) .
N4 C10 C9 118.9(10) .
N4 C10 C13 120.7(10) .
C9 C10 C13 120.4(9) .
O1 C17 Ru1 175.2(10) .
O2 C18 Ru1 171.4(9) .

loop_
_geom_bond_atom_site_label_1
_geom_bond_atom_site_label_2
_geom_bond_distance
_geom_bond_site_symmetry_2
Ru1 Ru1 2.8448(16) 4
Ru1 I1 2.7560(11) .
Ru1 C2 2.049(10) .
Ru1 N3 2.172(7) .
Ru1 C17 1.829(14) .
Ru1 C18 1.869(11) .
N1 C1 1.411(13) .
N1 C2 1.354(12) .
N1 C14 1.471(13) .
N2 C3 1.375(12) .
N2 C2 1.385(12) .
N2 C4 1.412(12) .
C1 C3 1.322(15) .
N3 C11 1.377(11) .
N3 C4 1.308(11) .
C11 N4 1.377(12) .
C11 C7 1.393(13) .
C4 C5 1.389(14) .
C5 C6 1.343(14) .
C14 C16 1.529(15) .
C14 C15 1.541(14) .
N4 C10 1.310(11) .
C6 C7 1.391(14) .
C9 C8 1.319(14) .
C9 C10 1.421(14) .
C7 C8 1.407(13) .
C8 C12 1.513(15) .
C10 C13 1.485(13) .
O1 C17 1.174(13) .
O2 C18 1.190(11) .

loop_
_smtbx_masks_void_nr
_smtbx_masks_void_average_x
_smtbx_masks_void_average_y
_smtbx_masks_void_average_z
_smtbx_masks_void_volume
_smtbx_masks_void_count_electrons
1 0.000 0.000 -0.227 853.7 87.6
2 0.333 0.667 0.928 184.4 40.0
3 0.333 0.667 0.428 184.4 44.7
4 0.667 0.333 0.572 184.4 38.7
5 0.667 0.333 0.072 184.4 43.4
